data_7121154
loop_
_publ_author_name
'Lau, Nathanael'
'Zakharov, Lev N.'
'Pluth, Michael D.'

_publ_section_title
;
 Modular tripodal receptors for the hydrosulfide (HS<sup>-</sup>) anion.
;
_journal_issue 19
_journal_name_full 'Chemical communications (Cambridge, England)'
_journal_page_first 2337
_journal_page_last 2340
_journal_paper_doi 10.1039/c7cc09405a
_journal_volume 54
_journal_year 2018
_chemical_formula_sum 'C27 H27 F3 N4 O3'
_chemical_formula_weight 512.52
_chemical_name_common 2F-baTren
_chemical_name_systematic N,N',N''-(nitrilotris(ethane-2,1-diyl))tris(2-fluorobenzamide)
_space_group_crystal_system monoclinic
_space_group_IT_number 14
_space_group_name_Hall '-P 2yn'
_space_group_name_H-M_alt 'P 1 21/n 1'
_symmetry_space_group_name_Hall '-P 2yn'
_symmetry_space_group_name_H-M 'P 1 21/n 1'
_atom_sites_solution_hydrogens mixed
_audit_creation_method SHELXL-2014/7
_audit_update_record
;
2017-11-25 deposited with the CCDC.
2018-01-16 downloaded from the CCDC.
;
_cell_angle_alpha 90
_cell_angle_beta 104.8150(10)
_cell_angle_gamma 90
_cell_formula_units_Z 4
_cell_length_a 7.3234(2)
_cell_length_b 33.2434(9)
_cell_length_c 10.4467(3)
_cell_measurement_reflns_used 6176
_cell_measurement_temperature 173(2)
_cell_measurement_theta_max 66.60
_cell_measurement_theta_min 4.58
_cell_volume 2458.75(12)
_computing_cell_refinement 'Bruker SAINT'
_computing_data_collection 'Bruker APEX2'
_computing_data_reduction 'Bruker SAINT'
_computing_molecular_graphics 'Bruker SHELXTL'
_computing_publication_material 'Bruker SHELXTL'
_computing_structure_refinement 'SHELXL-2014/7 (Sheldrick, 2014)'
_computing_structure_solution 'SHELXS-97 (Sheldrick 2008)'
_diffrn_ambient_temperature 173(2)
_diffrn_measured_fraction_theta_full 0.997
_diffrn_measured_fraction_theta_max 0.997
_diffrn_measurement_device_type 'Bruker Apex II CCD'
_diffrn_measurement_method '\f and \w scans'
_diffrn_radiation_type CuK\a
_diffrn_radiation_wavelength 1.54178
_diffrn_reflns_av_R_equivalents 0.0323
_diffrn_reflns_av_unetI/netI 0.0309
_diffrn_reflns_Laue_measured_fraction_full 0.997
_diffrn_reflns_Laue_measured_fraction_max 0.997
_diffrn_reflns_limit_h_max 8
_diffrn_reflns_limit_h_min -6
_diffrn_reflns_limit_k_max 38
_diffrn_reflns_limit_k_min -39
_diffrn_reflns_limit_l_max 12
_diffrn_reflns_limit_l_min -12
_diffrn_reflns_number 14173
_diffrn_reflns_point_group_measured_fraction_full 0.997
_diffrn_reflns_point_group_measured_fraction_max 0.997
_diffrn_reflns_theta_full 66.590
_diffrn_reflns_theta_max 66.590
_diffrn_reflns_theta_min 2.658
_diffrn_source 'Incoatec I\mS'
_exptl_absorpt_coefficient_mu 0.902
_exptl_absorpt_correction_T_max 0.7528
_exptl_absorpt_correction_T_min 0.6930
_exptl_absorpt_correction_type multi-scan
_exptl_absorpt_process_details SADABS
_exptl_crystal_colour colorless
_exptl_crystal_density_diffrn 1.385
_exptl_crystal_description cut-prizm
_exptl_crystal_F_000 1072
_exptl_crystal_recrystallization_method 'Re-crystallisation from solvent: Methanol/Ether'
_exptl_crystal_size_max 0.110
_exptl_crystal_size_mid 0.110
_exptl_crystal_size_min 0.100
_refine_diff_density_max 0.152
_refine_diff_density_min -0.194
_refine_diff_density_rms 0.038
_refine_ls_extinction_method none
_refine_ls_goodness_of_fit_ref 1.019
_refine_ls_hydrogen_treatment mixed
_refine_ls_matrix_type full
_refine_ls_number_parameters 448
_refine_ls_number_reflns 4340
_refine_ls_number_restraints 6
_refine_ls_restrained_S_all 1.033
_refine_ls_R_factor_all 0.0445
_refine_ls_R_factor_gt 0.0371
_refine_ls_shift/su_max 0.001
_refine_ls_shift/su_mean 0.000
_refine_ls_structure_factor_coef Fsqd
_refine_ls_weighting_details 'w=1/[\s^2^(Fo^2^)+(0.0485P)^2^+0.5400P] where P=(Fo^2^+2Fc^2^)/3'
_refine_ls_weighting_scheme calc
_refine_ls_wR_factor_gt 0.0936
_refine_ls_wR_factor_ref 0.0986
_reflns_Friedel_coverage 0.000
_reflns_number_gt 3692
_reflns_number_total 4340
_reflns_threshold_expression 'I > 2\s(I)'
_cod_data_source_file c7cc09405a2.cif
_cod_data_source_block cu_mplu62_0m_a
_cod_depositor_comments 'Adding full bibliography for 7121154--7121157.cif.'
_cod_database_code 7121154
_shelx_shelxl_version_number 2014/7
_shelx_space_group_comment
;
The symmetry employed for this shelxl refinement is uniquely defined
by the following loop, which should always be used as a source of
symmetry information in preference to the above space-group names.
They are only intended as comments.
;
_shelx_estimated_absorpt_t_min 0.907
_shelx_estimated_absorpt_t_max 0.915

loop_
_space_group_symop_operation_xyz
'x, y, z'
'-x+1/2, y+1/2, -z+1/2'
'-x, -y, -z'
'x-1/2, -y-1/2, z-1/2'

loop_
_atom_site_label
_atom_site_type_symbol
_atom_site_fract_x
_atom_site_fract_y
_atom_site_fract_z
_atom_site_U_iso_or_equiv
_atom_site_adp_type
_atom_site_occupancy
_atom_site_site_symmetry_order
_atom_site_calc_flag
_atom_site_refinement_flags_posn
_atom_site_refinement_flags_adp
_atom_site_refinement_flags_occupancy
_atom_site_disorder_assembly
_atom_site_disorder_group
O1 O 0.28063(18) 0.46561(3) 0.63660(11) 0.0490(3) Uani 1 1 d . . . . .
O2 O 0.58023(15) 0.38920(3) 0.17934(10) 0.0396(3) Uani 1 1 d . . . . .
O3 O -0.01260(17) 0.30981(4) 0.13082(14) 0.0580(4) Uani 1 1 d . . . . .
F1 F 0.34009(14) 0.35618(3) 0.45328(9) 0.0477(2) Uani 1 1 d . . . . .
F2 F 0.69337(15) 0.44665(3) 0.54136(9) 0.0471(2) Uani 1 1 d . . . . .
N1 N 0.19666(16) 0.44739(4) 0.16371(11) 0.0323(3) Uani 1 1 d . . . . .
N2 N 0.20927(18) 0.43269(4) 0.44339(12) 0.0354(3) Uani 1 1 d . . . . .
N3 N 0.61054(17) 0.45095(4) 0.27068(12) 0.0325(3) Uani 1 1 d . . . . .
N4 N 0.1937(2) 0.35838(4) 0.11591(13) 0.0396(3) Uani 1 1 d . . . . .
C1 C 0.0461(2) 0.45905(5) 0.22561(15) 0.0380(4) Uani 1 1 d . . . . .
C2 C 0.1183(2) 0.46770(5) 0.37171(15) 0.0396(4) Uani 1 1 d . . . . .
C3 C 0.2869(2) 0.43454(5) 0.57386(14) 0.0346(3) Uani 1 1 d . . . . .
C4 C 0.3790(2) 0.39745(4) 0.64404(14) 0.0337(3) Uani 1 1 d . . . . .
C5 C 0.4008(2) 0.36062(5) 0.58712(15) 0.0372(3) Uani 1 1 d . . . . .
C6 C 0.4823(2) 0.32768(5) 0.65866(18) 0.0453(4) Uani 1 1 d . . . . .
C7 C 0.5483(3) 0.33097(5) 0.79483(18) 0.0480(4) Uani 1 1 d . . . . .
C8 C 0.5316(2) 0.36721(5) 0.85644(17) 0.0458(4) Uani 1 1 d . . . . .
C9 C 0.4482(2) 0.39973(5) 0.78180(15) 0.0393(4) Uani 1 1 d . . . . .
C10 C 0.3124(2) 0.48218(5) 0.14904(16) 0.0375(3) Uani 1 1 d . . . . .
C11 C 0.5128(2) 0.47073(5) 0.14852(15) 0.0362(3) Uani 1 1 d . . . . .
C12 C 0.63567(19) 0.41107(4) 0.27726(14) 0.0319(3) Uani 1 1 d . . . . .
C13 C 0.74369(19) 0.39283(4) 0.40576(14) 0.0320(3) Uani 1 1 d . . . . .
C14 C 0.7722(2) 0.41012(4) 0.52986(15) 0.0347(3) Uani 1 1 d . . . . .
C15 C 0.8732(2) 0.39213(5) 0.64456(16) 0.0429(4) Uani 1 1 d . . . . .
C16 C 0.9483(2) 0.35443(6) 0.63673(18) 0.0476(4) Uani 1 1 d . . . . .
C17 C 0.9226(2) 0.33573(6) 0.51564(18) 0.0481(4) Uani 1 1 d . . . . .
C18 C 0.8217(2) 0.35455(5) 0.40152(17) 0.0408(4) Uani 1 1 d . . . . .
C19 C 0.1198(2) 0.42743(5) 0.03672(14) 0.0389(4) Uani 1 1 d . . . . .
C20 C 0.0448(2) 0.38554(5) 0.04841(16) 0.0420(4) Uani 1 1 d . . . . .
C21 C 0.1520(2) 0.32140(5) 0.14991(15) 0.0403(4) Uani 1 1 d . . . . .
C22 C 0.3163(2) 0.29462(4) 0.20786(16) 0.0393(4) Uani 1 1 d . . . . .
C23 C 0.3177(3) 0.26978(5) 0.31403(17) 0.0487(4) Uani 0.864(3) 1 d D . P A 1
C27 C 0.4733(2) 0.29221(5) 0.15584(17) 0.0454(4) Uani 0.864(3) 1 d . . P A 1
H27 H 0.4772 0.3086 0.0821 0.054 Uiso 0.864(3) 1 calc R U P A 1
F3 F 0.1671(2) 0.27086(4) 0.36731(13) 0.0680(5) Uani 0.864(3) 1 d D . P A 1
C23A C 0.3177(3) 0.26978(5) 0.31403(17) 0.0487(4) Uani 0.136(3) 1 d . . P A 2
H23 H 0.2111 0.2700 0.3501 0.058 Uiso 0.136(3) 1 calc R U P A 2
C27A C 0.4733(2) 0.29221(5) 0.15584(17) 0.0454(4) Uani 0.136(3) 1 d D . P A 2
F3A F 0.4887(10) 0.3073(2) 0.0509(6) 0.052(2) Uani 0.136(3) 1 d D . P A 2
C24 C 0.4654(3) 0.24474(5) 0.36989(19) 0.0618(5) Uani 1 1 d . . . . .
C25 C 0.6177(3) 0.24312(5) 0.3150(2) 0.0602(5) Uani 1 1 d . . . . .
C26 C 0.6232(3) 0.26690(5) 0.2076(2) 0.0534(5) Uani 1 1 d . . . . .
H1A H -0.023(2) 0.4835(5) 0.1820(17) 0.042(4) Uiso 1 1 d . . . . .
H1B H -0.042(2) 0.4365(5) 0.2127(16) 0.039(4) Uiso 1 1 d . . . . .
H2A H 0.206(2) 0.4904(5) 0.3870(16) 0.040(4) Uiso 1 1 d . . . . .
H2B H 0.011(3) 0.4761(5) 0.4079(18) 0.052(5) Uiso 1 1 d . . . . .
H2N H 0.226(2) 0.4112(6) 0.4022(17) 0.042(5) Uiso 1 1 d . . . . .
H3N H 0.647(3) 0.4662(5) 0.3369(19) 0.046(5) Uiso 1 1 d . . . . .
H4N H 0.305(3) 0.3668(5) 0.1366(18) 0.043(5) Uiso 1 1 d . . . . .
H6 H 0.490(3) 0.3035(6) 0.6113(18) 0.052(5) Uiso 1 1 d . . . . .
H7 H 0.606(3) 0.3077(6) 0.8462(19) 0.058(5) Uiso 1 1 d . . . . .
H8 H 0.574(3) 0.3700(5) 0.9520(19) 0.050(5) Uiso 1 1 d . . . . .
H9 H 0.438(2) 0.4263(5) 0.8275(15) 0.032(4) Uiso 1 1 d . . . . .
H10A H 0.252(2) 0.4982(5) 0.0669(17) 0.045(5) Uiso 1 1 d . . . . .
H10B H 0.322(2) 0.5015(5) 0.2284(16) 0.035(4) Uiso 1 1 d . . . . .
H11A H 0.584(2) 0.4958(5) 0.1390(16) 0.040(4) Uiso 1 1 d . . . . .
H11B H 0.517(2) 0.4525(5) 0.0773(17) 0.035(4) Uiso 1 1 d . . . . .
H15 H 0.883(2) 0.4066(5) 0.7253(18) 0.048(5) Uiso 1 1 d . . . . .
H16 H 1.014(2) 0.3412(5) 0.7165(18) 0.047(5) Uiso 1 1 d . . . . .
H17 H 0.973(3) 0.3095(6) 0.5099(19) 0.055(5) Uiso 1 1 d . . . . .
H18 H 0.805(2) 0.3421(5) 0.3165(18) 0.043(5) Uiso 1 1 d . . . . .
H19A H 0.224(2) 0.4249(5) -0.0110(16) 0.039(4) Uiso 1 1 d . . . . .
H19B H 0.012(2) 0.4442(5) -0.0250(17) 0.045(5) Uiso 1 1 d . . . . .
H20A H -0.056(2) 0.3857(5) 0.0949(18) 0.045(5) Uiso 1 1 d . . . . .
H20B H -0.013(2) 0.3750(5) -0.0436(18) 0.045(5) Uiso 1 1 d . . . . .
H24 H 0.457(3) 0.2270(7) 0.446(2) 0.076(7) Uiso 1 1 d . . . . .
H25 H 0.724(3) 0.2265(6) 0.349(2) 0.069(6) Uiso 1 1 d . . . . .
H26 H 0.733(3) 0.2651(5) 0.1718(18) 0.047(5) Uiso 1 1 d . . . . .

loop_
_atom_site_aniso_label
_atom_site_aniso_U_11
_atom_site_aniso_U_22
_atom_site_aniso_U_33
_atom_site_aniso_U_23
_atom_site_aniso_U_13
_atom_site_aniso_U_12
O1 0.0695(8) 0.0402(6) 0.0368(6) -0.0100(5) 0.0124(5) 0.0036(6)
O2 0.0407(6) 0.0427(6) 0.0343(6) -0.0077(5) 0.0072(4) -0.0024(5)
O3 0.0471(7) 0.0525(7) 0.0813(9) -0.0176(7) 0.0288(6) -0.0167(6)
F1 0.0581(6) 0.0468(5) 0.0366(5) -0.0132(4) 0.0094(4) 0.0023(4)
F2 0.0702(6) 0.0361(5) 0.0373(5) -0.0018(4) 0.0177(4) 0.0029(4)
N1 0.0292(6) 0.0384(7) 0.0294(6) 0.0015(5) 0.0079(5) 0.0030(5)
N2 0.0384(7) 0.0369(7) 0.0322(6) -0.0058(5) 0.0117(5) -0.0001(6)
N3 0.0311(7) 0.0358(7) 0.0306(6) -0.0008(5) 0.0080(5) -0.0007(5)
N4 0.0346(8) 0.0427(8) 0.0389(7) 0.0000(6) 0.0044(6) -0.0065(6)
C1 0.0306(8) 0.0463(9) 0.0372(8) 0.0009(7) 0.0091(6) 0.0061(7)
C2 0.0411(9) 0.0414(9) 0.0380(8) -0.0032(7) 0.0131(7) 0.0022(7)
C3 0.0347(8) 0.0389(8) 0.0334(7) -0.0063(6) 0.0143(6) -0.0050(6)
C4 0.0320(8) 0.0389(8) 0.0334(7) -0.0050(6) 0.0142(6) -0.0058(6)
C5 0.0356(8) 0.0434(9) 0.0338(8) -0.0076(7) 0.0112(6) -0.0062(7)
C6 0.0483(10) 0.0399(9) 0.0503(10) -0.0049(8) 0.0176(8) -0.0013(8)
C7 0.0504(10) 0.0463(10) 0.0488(10) 0.0081(8) 0.0154(8) 0.0010(8)
C8 0.0481(10) 0.0549(10) 0.0352(9) 0.0014(7) 0.0123(7) -0.0051(8)
C9 0.0439(9) 0.0435(9) 0.0332(8) -0.0054(7) 0.0148(7) -0.0066(7)
C10 0.0371(8) 0.0369(8) 0.0388(8) 0.0093(7) 0.0104(6) 0.0048(7)
C11 0.0366(8) 0.0399(8) 0.0336(8) 0.0050(7) 0.0119(6) -0.0005(7)
C12 0.0259(7) 0.0382(8) 0.0335(7) -0.0025(6) 0.0113(6) -0.0024(6)
C13 0.0254(7) 0.0352(7) 0.0357(8) -0.0001(6) 0.0084(6) -0.0045(6)
C14 0.0354(8) 0.0333(7) 0.0375(8) -0.0003(6) 0.0130(6) -0.0050(6)
C15 0.0444(9) 0.0500(10) 0.0341(8) 0.0025(7) 0.0099(7) -0.0071(8)
C16 0.0398(9) 0.0556(11) 0.0454(10) 0.0141(8) 0.0072(7) 0.0023(8)
C17 0.0430(10) 0.0436(10) 0.0570(11) 0.0058(8) 0.0113(8) 0.0096(8)
C18 0.0362(9) 0.0412(9) 0.0451(9) -0.0032(7) 0.0105(7) 0.0019(7)
C19 0.0376(8) 0.0491(9) 0.0284(7) 0.0032(7) 0.0053(6) 0.0064(7)
C20 0.0350(9) 0.0531(10) 0.0340(8) -0.0045(7) 0.0016(7) -0.0015(7)
C21 0.0459(9) 0.0410(9) 0.0372(8) -0.0132(7) 0.0166(7) -0.0118(7)
C22 0.0498(9) 0.0300(7) 0.0409(8) -0.0092(6) 0.0165(7) -0.0120(7)
C23 0.0672(12) 0.0351(8) 0.0518(10) -0.0051(7) 0.0298(9) -0.0074(8)
C27 0.0506(10) 0.0413(9) 0.0472(9) -0.0043(7) 0.0181(8) -0.0098(8)
F3 0.0979(11) 0.0522(8) 0.0730(9) 0.0082(6) 0.0568(8) 0.0017(7)
C23A 0.0672(12) 0.0351(8) 0.0518(10) -0.0051(7) 0.0298(9) -0.0074(8)
C27A 0.0506(10) 0.0413(9) 0.0472(9) -0.0043(7) 0.0181(8) -0.0098(8)
F3A 0.065(5) 0.053(4) 0.044(4) 0.012(3) 0.028(3) 0.001(4)
C24 0.0925(16) 0.0383(10) 0.0578(12) 0.0058(9) 0.0249(11) 0.0013(10)
C25 0.0652(13) 0.0377(10) 0.0731(13) -0.0024(9) 0.0095(11) 0.0016(9)
C26 0.0498(11) 0.0428(10) 0.0706(12) -0.0085(9) 0.0207(9) -0.0074(8)

loop_
_atom_type_symbol
_atom_type_description
_atom_type_scat_dispersion_real
_atom_type_scat_dispersion_imag
_atom_type_scat_source
C C 0.0181 0.0091 'International Tables Vol C Tables 4.2.6.8 and 6.1.1.4'
H H 0.0000 0.0000 'International Tables Vol C Tables 4.2.6.8 and 6.1.1.4'
N N 0.0311 0.0180 'International Tables Vol C Tables 4.2.6.8 and 6.1.1.4'
O O 0.0492 0.0322 'International Tables Vol C Tables 4.2.6.8 and 6.1.1.4'
F F 0.0727 0.0534 'International Tables Vol C Tables 4.2.6.8 and 6.1.1.4'

loop_
_geom_angle_atom_site_label_1
_geom_angle_atom_site_label_2
_geom_angle_atom_site_label_3
_geom_angle
C19 N1 C1 111.23(12)
C19 N1 C10 111.25(12)
C1 N1 C10 110.98(12)
C3 N2 C2 120.57(13)
C3 N2 H2N 118.2(12)
C2 N2 H2N 120.9(12)
C12 N3 C11 121.64(13)
C12 N3 H3N 122.9(12)
C11 N3 H3N 115.4(12)
C21 N4 C20 120.42(14)
C21 N4 H4N 120.9(12)
C20 N4 H4N 118.6(12)
N1 C1 C2 112.84(13)
N1 C1 H1A 111.4(10)
C2 C1 H1A 108.1(10)
N1 C1 H1B 106.2(10)
C2 C1 H1B 109.5(10)
H1A C1 H1B 108.7(13)
N2 C2 C1 111.41(13)
N2 C2 H2A 109.7(10)
C1 C2 H2A 110.9(10)
N2 C2 H2B 109.3(11)
C1 C2 H2B 109.4(11)
H2A C2 H2B 105.9(14)
O1 C3 N2 121.18(15)
O1 C3 C4 120.13(13)
N2 C3 C4 118.68(13)
C5 C4 C9 115.90(14)
C5 C4 C3 126.94(13)
C9 C4 C3 117.15(13)
F1 C5 C6 117.02(14)
F1 C5 C4 119.48(14)
C6 C5 C4 123.50(15)
C5 C6 C7 119.01(16)
C5 C6 H6 117.8(11)
C7 C6 H6 123.2(11)
C6 C7 C8 119.77(17)
C6 C7 H7 119.5(12)
C8 C7 H7 120.8(12)
C9 C8 C7 119.82(16)
C9 C8 H8 119.0(11)
C7 C8 H8 121.2(11)
C8 C9 C4 122.00(15)
C8 C9 H9 119.4(9)
C4 C9 H9 118.6(9)
N1 C10 C11 112.86(13)
N1 C10 H10A 111.5(10)
C11 C10 H10A 110.0(10)
N1 C10 H10B 109.3(9)
C11 C10 H10B 106.7(9)
H10A C10 H10B 106.1(13)
N3 C11 C10 111.76(12)
N3 C11 H11A 108.2(9)
C10 C11 H11A 108.5(9)
N3 C11 H11B 106.6(9)
C10 C11 H11B 112.6(9)
H11A C11 H11B 109.0(13)
O2 C12 N3 121.92(13)
O2 C12 C13 119.28(13)
N3 C12 C13 118.71(13)
C14 C13 C18 116.23(14)
C14 C13 C12 126.07(13)
C18 C13 C12 117.70(13)
F2 C14 C15 117.16(14)
F2 C14 C13 119.12(13)
C15 C14 C13 123.70(15)
C14 C15 C16 118.53(16)
C14 C15 H15 116.9(11)
C16 C15 H15 124.5(11)
C17 C16 C15 120.07(16)
C17 C16 H16 120.9(11)
C15 C16 H16 119.0(11)
C16 C17 C18 120.34(17)
C16 C17 H17 120.3(12)
C18 C17 H17 119.3(12)
C17 C18 C13 121.12(16)
C17 C18 H18 121.1(10)
C13 C18 H18 117.8(10)
N1 C19 C20 114.09(13)
N1 C19 H19A 108.7(9)
C20 C19 H19A 107.3(9)
N1 C19 H19B 111.9(10)
C20 C19 H19B 107.9(10)
H19A C19 H19B 106.6(13)
N4 C20 C19 111.61(13)
N4 C20 H20A 109.2(10)
C19 C20 H20A 111.8(10)
N4 C20 H20B 109.2(10)
C19 C20 H20B 108.3(10)
H20A C20 H20B 106.6(14)
O3 C21 N4 121.70(16)
O3 C21 C22 122.15(15)
N4 C21 C22 116.11(14)
C23A C22 C27A 116.21(16)
C23 C22 C27 116.21(16)
C23A C22 C21 121.40(15)
C23 C22 C21 121.40(15)
C27A C22 C21 122.36(15)
C27 C22 C21 122.36(15)
F3 C23 C24 118.47(17)
F3 C23 C22 118.30(17)
C24 C23 C22 123.21(17)
C26 C27 C22 122.36(17)
C26 C27 H27 118.8
C22 C27 H27 118.8
C24 C23A C22 123.21(17)
C24 C23A H23 118.4
C22 C23A H23 118.4
F3A C27A C26 110.6(4)
F3A C27A C22 126.4(4)
C26 C27A C22 122.36(17)
C23A C24 C25 118.71(19)
C23 C24 C25 118.71(19)
C23A C24 H24 119.5(13)
C23 C24 H24 119.5(13)
C25 C24 H24 121.7(13)
C24 C25 C26 120.7(2)
C24 C25 H25 122.7(13)
C26 C25 H25 116.6(13)
C27A C26 C25 118.80(19)
C27 C26 C25 118.80(19)
C27A C26 H26 122.8(11)
C27 C26 H26 122.8(11)
C25 C26 H26 118.4(11)

loop_
_geom_bond_atom_site_label_1
_geom_bond_atom_site_label_2
_geom_bond_distance
O1 C3 1.2303(18)
O2 C12 1.2360(17)
O3 C21 1.2320(19)
F1 C5 1.3625(17)
F2 C14 1.3629(17)
N1 C19 1.4613(19)
N1 C1 1.4657(19)
N1 C10 1.4650(19)
N2 C3 1.3373(19)
N2 C2 1.451(2)
N2 H2N 0.857(19)
N3 C12 1.3378(19)
N3 C11 1.4513(19)
N3 H3N 0.845(19)
N4 C21 1.337(2)
N4 C20 1.452(2)
N4 H4N 0.838(19)
C1 C2 1.510(2)
C1 H1A 1.005(17)
C1 H1B 0.976(17)
C2 H2A 0.978(17)
C2 H2B 0.992(19)
C3 C4 1.503(2)
C4 C5 1.388(2)
C4 C9 1.400(2)
C5 C6 1.373(2)
C6 C7 1.385(3)
C6 H6 0.954(19)
C7 C8 1.386(3)
C7 H7 0.97(2)
C8 C9 1.380(2)
C8 H8 0.971(19)
C9 H9 1.017(16)
C10 C11 1.517(2)
C10 H10A 1.011(17)
C10 H10B 1.037(16)
C11 H11A 1.001(17)
C11 H11B 0.968(17)
C12 C13 1.501(2)
C13 C14 1.384(2)
C13 C18 1.400(2)
C14 C15 1.374(2)
C15 C16 1.380(3)
C15 H15 0.957(18)
C16 C17 1.378(3)
C16 H16 0.956(18)
C17 C18 1.382(2)
C17 H17 0.95(2)
C18 H18 0.959(18)
C19 C20 1.513(2)
C19 H19A 1.014(17)
C19 H19B 1.046(18)
C20 H20A 0.983(18)
C20 H20B 1.008(18)
C21 C22 1.495(2)
C22 C23A 1.381(2)
C22 C23 1.381(2)
C22 C27A 1.394(2)
C22 C27 1.394(2)
C23 F3 1.357(2)
C23 C24 1.371(3)
C27 C26 1.379(3)
C27 H27 0.9500
C23A C24 1.371(3)
C23A H23 0.9500
C27A F3A 1.236(6)
C27A C26 1.379(3)
C24 C25 1.379(3)
C24 H24 1.01(2)
C25 C26 1.382(3)
C25 H25 0.95(2)
C26 H26 0.974(19)

loop_
_geom_hbond_atom_site_label_D
_geom_hbond_atom_site_label_H
_geom_hbond_atom_site_label_A
_geom_hbond_distance_DH
_geom_hbond_distance_HA
_geom_hbond_distance_DA
_geom_hbond_angle_DHA
_geom_hbond_site_symmetry_A
C2 H2A F2 0.978(17) 2.281(18) 3.193(2) 154.7(13) 3_666
N2 H2N F1 0.857(19) 2.027(18) 2.7105(16) 136.1(15) .
N3 H3N O1 0.845(19) 2.328(18) 2.9786(17) 134.2(16) 3_666
N3 H3N F2 0.845(19) 2.174(18) 2.7400(15) 124.2(15) .
N4 H4N O2 0.838(19) 2.085(19) 2.9225(18) 177.3(18) .
C11 H11A O1 1.001(17) 2.633(16) 3.173(2) 113.9(11) 3_666
C24 H24 O3 1.01(2) 2.25(2) 3.244(2) 170.9(18) 4_666
C26 H26 O3 0.974(19) 2.502(19) 3.299(2) 139.0(14) 1_655

loop_
_geom_torsion_atom_site_label_1
_geom_torsion_atom_site_label_2
_geom_torsion_atom_site_label_3
_geom_torsion_atom_site_label_4
_geom_torsion
C19 N1 C1 C2 162.17(13)
C10 N1 C1 C2 -73.40(16)
C3 N2 C2 C1 178.33(13)
N1 C1 C2 N2 -60.37(19)
C2 N2 C3 O1 1.1(2)
C2 N2 C3 C4 179.76(13)
O1 C3 C4 C5 -178.47(15)
N2 C3 C4 C5 2.9(2)
O1 C3 C4 C9 2.5(2)
N2 C3 C4 C9 -176.10(13)
C9 C4 C5 F1 -178.84(13)
C3 C4 C5 F1 2.2(2)
C9 C4 C5 C6 0.9(2)
C3 C4 C5 C6 -178.14(15)
F1 C5 C6 C7 179.15(15)
C4 C5 C6 C7 -0.6(3)
C5 C6 C7 C8 -0.1(3)
C6 C7 C8 C9 0.4(3)
C7 C8 C9 C4 0.0(3)
C5 C4 C9 C8 -0.6(2)
C3 C4 C9 C8 178.54(14)
C19 N1 C10 C11 -82.67(15)
C1 N1 C10 C11 152.91(13)
C12 N3 C11 C10 102.75(16)
N1 C10 C11 N3 -60.23(18)
C11 N3 C12 O2 1.4(2)
C11 N3 C12 C13 178.02(12)
O2 C12 C13 C14 -161.96(14)
N3 C12 C13 C14 21.3(2)
O2 C12 C13 C18 17.2(2)
N3 C12 C13 C18 -159.56(13)
C18 C13 C14 F2 -177.35(13)
C12 C13 C14 F2 1.8(2)
C18 C13 C14 C15 1.2(2)
C12 C13 C14 C15 -179.72(14)
F2 C14 C15 C16 177.45(14)
C13 C14 C15 C16 -1.1(2)
C14 C15 C16 C17 0.5(3)
C15 C16 C17 C18 0.0(3)
C16 C17 C18 C13 0.1(3)
C14 C13 C18 C17 -0.6(2)
C12 C13 C18 C17 -179.84(15)
C1 N1 C19 C20 -71.54(17)
C10 N1 C19 C20 164.19(13)
C21 N4 C20 C19 171.92(14)
N1 C19 C20 N4 -63.71(18)
C20 N4 C21 O3 -3.3(2)
C20 N4 C21 C22 174.68(13)
O3 C21 C22 C23A -43.0(2)
N4 C21 C22 C23A 139.07(16)
O3 C21 C22 C23 -43.0(2)
N4 C21 C22 C23 139.07(16)
O3 C21 C22 C27A 134.85(17)
N4 C21 C22 C27A -43.1(2)
O3 C21 C22 C27 134.85(17)
N4 C21 C22 C27 -43.1(2)
C27 C22 C23 F3 -179.50(14)
C21 C22 C23 F3 -1.5(2)
C27 C22 C23 C24 1.9(2)
C21 C22 C23 C24 179.90(14)
C23 C22 C27 C26 -0.7(2)
C21 C22 C27 C26 -178.65(15)
C27A C22 C23A C24 1.9(2)
C21 C22 C23A C24 179.90(14)
C23A C22 C27A F3A 169.1(4)
C21 C22 C27A F3A -8.9(5)
C23A C22 C27A C26 -0.7(2)
C21 C22 C27A C26 -178.65(15)
C22 C23A C24 C25 -2.3(2)
F3 C23 C24 C25 179.14(15)
C22 C23 C24 C25 -2.3(2)
C23A C24 C25 C26 1.4(2)
C23 C24 C25 C26 1.4(2)
F3A C27A C26 C25 -171.3(4)
C22 C27A C26 C25 -0.1(3)
C22 C27 C26 C25 -0.1(3)
C24 C25 C26 C27A -0.2(3)
C24 C25 C26 C27 -0.2(3)
